data_2243519
loop_
_publ_author_name
'Medjroubi, Mohamed Larbi'
'Boudjada, Ali'
'Hamdouni, Noudjoud'
'Brihi, Ouarda'
'Jeannin, Olivier'
'Meinnel, Jean'

_publ_section_title
;
 Crystal structure and Hirshfeld surface analysis of
 2,6-diiodo-4-nitrotoluene and 2,4,6-tribromotoluene
;
_journal_coeditor_code DJ2011
_journal_issue 8
_journal_name_full 'Acta Crystallographica Section E'
_journal_page_first 1391
_journal_page_last 1397
_journal_paper_doi 10.1107/S2056989020010270
_journal_volume 76
_journal_year 2020
_chemical_compound_source 'see text'
_chemical_formula_iupac 'C7 H5 I2 N O2'
_chemical_formula_moiety 'C7 H5 I2 N O2'
_chemical_formula_sum 'C7 H5 I2 N O2'
_chemical_formula_weight 388.92
_chemical_name_systematic
;
2,6-Diiodo-4-nitrotoluene
;
_space_group_IT_number 14
_space_group_name_Hall '-P 2ybc'
_space_group_name_H-M_alt 'P 1 21/c 1'
_symmetry_cell_setting monoclinic
_symmetry_space_group_name_Hall '-P 2ybc'
_symmetry_space_group_name_H-M 'P 1 21/c 1'
_atom_sites_solution_hydrogens geom
_atom_sites_solution_primary direct
_atom_sites_solution_secondary difmap
_cell_angle_alpha 90.00
_cell_angle_beta 96.5880(10)
_cell_angle_gamma 90.00
_cell_formula_units_Z 4
_cell_length_a 4.3815(2)
_cell_length_b 15.3348(6)
_cell_length_c 14.5894(6)
_cell_measurement_reflns_used 3615
_cell_measurement_temperature 150(2)
_cell_measurement_theta_max 27.36
_cell_measurement_theta_min 2.81
_cell_volume 973.78(7)
_computing_cell_refinement
;
SAINT (Bruker, 2006)
;
_computing_data_collection
;
APEX2 (Bruker, 2006)
;
_computing_data_reduction
;
SAINT (Bruker, 2006)
;
_computing_molecular_graphics
;
ORTEP-3 for Windows (Farrugia, 2012) and Mercury (Macrae <i>et al.</i>,
2020)
;
_computing_publication_material
;
WinGX publication routines (Farrugia, 2012)
;
_computing_structure_refinement
;
SHELXL97 (Sheldrick, 2015)
;
_computing_structure_solution
;
SIR2004 (Burla <i>et al.</i>,  2005)
;
_diffrn_ambient_temperature 150(2)
_diffrn_measured_fraction_theta_full 0.999
_diffrn_measured_fraction_theta_max 0.999
_diffrn_measurement_device_type 'Bruker APEXII'
_diffrn_measurement_method 'CCD rotation images, thin slices'
_diffrn_radiation_type MoK\a
_diffrn_radiation_wavelength 0.71073
_diffrn_reflns_av_R_equivalents 0.0218
_diffrn_reflns_av_sigmaI/netI 0.0407
_diffrn_reflns_limit_h_max 5
_diffrn_reflns_limit_h_min -5
_diffrn_reflns_limit_k_max 19
_diffrn_reflns_limit_k_min -19
_diffrn_reflns_limit_l_max 18
_diffrn_reflns_limit_l_min 0
_diffrn_reflns_number 4104
_diffrn_reflns_theta_full 25.242
_diffrn_reflns_theta_max 27.542
_diffrn_reflns_theta_min 2.656
_diffrn_standards_interval_count 0
_diffrn_standards_interval_time 0
_diffrn_standards_number 0
_exptl_absorpt_coefficient_mu 6.420
_exptl_absorpt_correction_T_max 0.680
_exptl_absorpt_correction_T_min 0.382
_exptl_absorpt_correction_type multi-scan
_exptl_absorpt_process_details
;
(SADABS; Bruker, 2006)
;
_exptl_crystal_colour colourless
_exptl_crystal_density_diffrn 2.653
_exptl_crystal_density_method 'not measured'
_exptl_crystal_description prism
_exptl_crystal_F_000 704
_exptl_crystal_size_max 0.29
_exptl_crystal_size_mid 0.13
_exptl_crystal_size_min 0.06
_refine_diff_density_max 0.648
_refine_diff_density_min -0.550
_refine_ls_extinction_method none
_refine_ls_goodness_of_fit_ref 0.982
_refine_ls_hydrogen_treatment constr
_refine_ls_matrix_type full
_refine_ls_number_parameters 110
_refine_ls_number_reflns 2244
_refine_ls_number_restraints 0
_refine_ls_restrained_S_all 0.982
_refine_ls_R_factor_all 0.0325
_refine_ls_R_factor_gt 0.0236
_refine_ls_shift/su_max 0.001
_refine_ls_shift/su_mean 0.000
_refine_ls_structure_factor_coef Fsqd
_refine_ls_weighting_details 'w=1/[\s^2^(Fo^2^)+(0.0064P)^2^] where P=(Fo^2^+2Fc^2^)/3'
_refine_ls_weighting_scheme calc
_refine_ls_wR_factor_gt 0.0432
_refine_ls_wR_factor_ref 0.0457
_reflns_number_gt 1850
_reflns_number_total 2244
_reflns_threshold_expression I>2\s(I)
_cod_data_source_file dj2011sup1.cif
_cod_data_source_block DINT
_cod_original_sg_symbol_H-M 'P 21/c'
_cod_database_code 2243519

loop_
_symmetry_equiv_pos_as_xyz
'x, y, z'
'-x, y+1/2, -z+1/2'
'-x, -y, -z'
'x, -y-1/2, z-1/2'

loop_
_atom_site_type_symbol
_atom_site_label
_atom_site_fract_x
_atom_site_fract_y
_atom_site_fract_z
_atom_site_U_iso_or_equiv
_atom_site_adp_type
_atom_site_calc_flag
_atom_site_refinement_flags
_atom_site_occupancy
_atom_site_symmetry_multiplicity
_atom_site_disorder_assembly
_atom_site_disorder_group
I I2 0.49927(5) 0.16308(2) 0.43507(2) 0.02865(8) Uani d . 1 1 . .
I I1 0.61809(6) -0.09049(2) 0.11508(2) 0.03239(8) Uani d . 1 1 . .
O O2 1.0610(7) 0.31383(17) 0.16120(19) 0.0439(7) Uani d . 1 1 . .
O O1 1.2265(6) 0.21412(17) 0.07502(18) 0.0383(6) Uani d . 1 1 . .
N N1 1.0741(6) 0.2380(2) 0.1357(2) 0.0270(7) Uani d . 1 1 . .
C C4 0.9021(7) 0.1719(2) 0.1809(2) 0.0213(7) Uani d . 1 1 . .
C C5 0.7967(7) 0.1926(2) 0.2637(2) 0.0226(7) Uani d . 1 1 . .
C C7 0.4089(8) -0.0220(2) 0.3155(3) 0.0311(8) Uani d . 1 1 . .
C C3 0.8521(7) 0.0917(2) 0.1389(2) 0.0248(8) Uani d . 1 1 . .
C C6 0.6400(7) 0.1288(2) 0.3069(2) 0.0223(7) Uani d . 1 1 . .
C C1 0.5769(7) 0.0462(2) 0.2676(2) 0.0238(8) Uani d . 1 1 . .
C C2 0.6870(7) 0.0302(2) 0.1830(2) 0.0243(8) Uani d . 1 1 . .
H H5 0.830322 0.248772 0.290300 0.027 Uiso calc R 1 1 U .
H H3 0.927896 0.078917 0.081954 0.030 Uiso calc R 1 1 U .
H H7A 0.556153 -0.056139 0.356537 0.047 Uiso calc R 1 1 U .
H H7B 0.298926 -0.060732 0.269445 0.047 Uiso calc R 1 1 U .
H H7C 0.261494 0.006076 0.351681 0.047 Uiso calc R 1 1 U .

loop_
_atom_site_aniso_label
_atom_site_aniso_U_11
_atom_site_aniso_U_22
_atom_site_aniso_U_33
_atom_site_aniso_U_12
_atom_site_aniso_U_13
_atom_site_aniso_U_23
I2 0.02982(13) 0.03671(15) 0.02075(13) 0.00201(11) 0.00862(10) -0.00039(10)
I1 0.03450(14) 0.02883(14) 0.03341(16) -0.00032(11) 0.00206(11) -0.00721(11)
O2 0.0607(19) 0.0330(15) 0.0414(18) -0.0150(14) 0.0212(15) -0.0067(13)
O1 0.0426(16) 0.0438(16) 0.0318(16) 0.0010(13) 0.0189(13) 0.0059(13)
N1 0.0268(15) 0.0334(17) 0.0210(16) -0.0023(14) 0.0039(13) 0.0026(14)
C4 0.0170(16) 0.0263(18) 0.0206(18) 0.0018(14) 0.0014(13) 0.0045(14)
C5 0.0216(17) 0.0259(18) 0.0200(18) 0.0007(14) 0.0009(14) 0.0011(15)
C7 0.0290(19) 0.030(2) 0.035(2) -0.0010(17) 0.0083(16) 0.0031(17)
C3 0.0226(17) 0.0310(19) 0.0204(19) 0.0045(15) 0.0010(14) -0.0018(15)
C6 0.0185(16) 0.0330(19) 0.0148(18) 0.0066(15) -0.0007(14) 0.0009(15)
C1 0.0200(16) 0.0279(19) 0.0229(19) 0.0055(15) -0.0003(14) 0.0034(15)
C2 0.0224(17) 0.0233(18) 0.026(2) 0.0011(15) -0.0015(15) -0.0029(15)

loop_
_atom_type_symbol
_atom_type_description
_atom_type_scat_dispersion_real
_atom_type_scat_dispersion_imag
_atom_type_scat_source
C C 0.0033 0.0016 ' International Tables Vol C Tables 4.2.6.8 and 6.1.1.4'
H H 0.0000 0.0000 ' International Tables Vol C Tables 4.2.6.8 and 6.1.1.4'
I I -0.4742 1.8119 ' International Tables Vol C Tables 4.2.6.8 and 6.1.1.4'
N N 0.0061 0.0033 ' International Tables Vol C Tables 4.2.6.8 and 6.1.1.4'
O O 0.0106 0.0060 ' International Tables Vol C Tables 4.2.6.8 and 6.1.1.4'

loop_
_geom_angle_atom_site_label_1
_geom_angle_atom_site_label_2
_geom_angle_atom_site_label_3
_geom_angle_site_symmetry_1
_geom_angle_site_symmetry_3
_geom_angle
_geom_angle_publ_flag
O2 N1 O1 . . 123.5(3) ?
O2 N1 C4 . . 118.4(3) ?
O1 N1 C4 . . 118.0(3) ?
C5 C4 C3 . . 122.8(3) ?
C5 C4 N1 . . 118.5(3) ?
C3 C4 N1 . . 118.7(3) ?
C4 C5 C6 . . 118.0(3) ?
C4 C5 H5 . . 121.0 ?
C6 C5 H5 . . 121.0 ?
C1 C7 H7A . . 109.5 ?
C1 C7 H7B . . 109.5 ?
H7A C7 H7B . . 109.5 ?
C1 C7 H7C . . 109.5 ?
H7A C7 H7C . . 109.5 ?
H7B C7 H7C . . 109.5 ?
C4 C3 C2 . . 117.6(3) ?
C4 C3 H3 . . 121.2 ?
C2 C3 H3 . . 121.2 ?
C5 C6 C1 . . 122.3(3) ?
C5 C6 I2 . . 116.1(2) ?
C1 C6 I2 . . 121.7(3) ?
C2 C1 C6 . . 116.5(3) ?
C2 C1 C7 . . 121.8(3) ?
C6 C1 C7 . . 121.6(3) ?
C3 C2 C1 . . 122.7(3) ?
C3 C2 I1 . . 115.7(3) ?
C1 C2 I1 . . 121.6(3) ?

loop_
_geom_bond_atom_site_label_1
_geom_bond_atom_site_label_2
_geom_bond_site_symmetry_2
_geom_bond_distance
_geom_bond_publ_flag
I2 C6 . 2.101(3) ?
I1 C2 . 2.105(3) ?
O2 N1 . 1.224(4) ?
O1 N1 . 1.224(4) ?
N1 C4 . 1.464(4) ?
C4 C5 . 1.378(5) ?
C4 C3 . 1.381(5) ?
C5 C6 . 1.388(5) ?
C5 H5 . 0.9500 ?
C7 C1 . 1.497(5) ?
C7 H7A . 0.9800 ?
C7 H7B . 0.9800 ?
C7 H7C . 0.9800 ?
C3 C2 . 1.389(5) ?
C3 H3 . 0.9500 ?
C6 C1 . 1.404(5) ?
C1 C2 . 1.398(5) ?

loop_
_geom_torsion_atom_site_label_1
_geom_torsion_atom_site_label_2
_geom_torsion_atom_site_label_3
_geom_torsion_atom_site_label_4
_geom_torsion_site_symmetry_1
_geom_torsion_site_symmetry_2
_geom_torsion_site_symmetry_3
_geom_torsion_site_symmetry_4
_geom_torsion
_geom_torsion_publ_flag
O2 N1 C4 C5 . . . . -15.8(4) ?
O1 N1 C4 C5 . . . . 163.4(3) ?
O2 N1 C4 C3 . . . . 164.2(3) ?
O1 N1 C4 C3 . . . . -16.7(4) ?
C3 C4 C5 C6 . . . . 1.5(5) ?
N1 C4 C5 C6 . . . . -178.6(3) ?
C5 C4 C3 C2 . . . . 0.3(5) ?
N1 C4 C3 C2 . . . . -179.7(3) ?
C4 C5 C6 C1 . . . . -2.4(5) ?
C4 C5 C6 I2 . . . . 177.9(2) ?
C5 C6 C1 C2 . . . . 1.5(5) ?
I2 C6 C1 C2 . . . . -178.8(2) ?
C5 C6 C1 C7 . . . . 179.7(3) ?
I2 C6 C1 C7 . . . . -0.6(4) ?
C4 C3 C2 C1 . . . . -1.2(5) ?
C4 C3 C2 I1 . . . . 179.8(2) ?
C6 C1 C2 C3 . . . . 0.3(5) ?
C7 C1 C2 C3 . . . . -177.8(3) ?
C6 C1 C2 I1 . . . . 179.2(2) ?
C7 C1 C2 I1 . . . . 1.1(4) ?

_cod_database_fobs_code 2243519
